data_2008697
loop_
_publ_author_name
'Chiba, Koji'
'Ishizawa, Nobuo'
'Oishi, Shuji'

_publ_section_title
;
 A Ruddlesden--Popper-type layered perovskite, Na~2~Ca~2~Nb~4~O~13~
;
_journal_issue 7
_journal_name_full 'Acta Crystallographica Section C'
_journal_page_first 1041
_journal_page_last 1044
_journal_paper_doi 10.1107/S0108270199001134
_journal_volume 55
_journal_year 1999
_chemical_formula_sum 'Ca2 Na2 Nb4 O13'
_chemical_formula_weight 705.75
_chemical_name_systematic 'dicalcium disodium tetraniobium tridecaoxide'
_space_group_IT_number 36
_symmetry_cell_setting orthorhombic
_symmetry_space_group_name_Hall 'B -2 -2b'
_symmetry_space_group_name_H-M 'B b 21 m'
_audit_creation_method from_xtal_archive_file_using_CIFIO
_cell_angle_alpha 90.000(9)
_cell_angle_beta 90.000(9)
_cell_angle_gamma 90.000(9)
_cell_formula_units_Z 4
_cell_length_a 5.474(3)
_cell_length_b 5.510(3)
_cell_length_c 36.150(10)
_cell_measurement_reflns_used 25
_cell_measurement_temperature 293
_cell_measurement_theta_max 11.0
_cell_measurement_theta_min 5.0
_cell_volume 1090.3(9)
_computing_cell_refinement 'Xtal3.4 (Hall et al., 1995)'
_computing_data_collection
;MSC/AFC Diffractometer Control Software (Molecular Structure Corporation,
 1988)
;
_computing_data_reduction Xtal3.4
_computing_molecular_graphics
;
ORTEP (Johnson, 1970) and ATOMS (Dowty, 1995)
;
_computing_publication_material Xtal3.4
_computing_structure_refinement Xtal3.4
_computing_structure_solution Xtal3.4
_diffrn_ambient_temperature 293
_diffrn_measurement_device 'Rigaku AFC-5R'
_diffrn_measurement_method \w/2\q
_diffrn_radiation_monochromator graphite_002
_diffrn_radiation_source xray_tube
_diffrn_radiation_type 'Mo K\a'
_diffrn_radiation_wavelength 0.7107
_diffrn_reflns_av_R_equivalents 0.032
_diffrn_reflns_av_sigmaI/netI 0.047
_diffrn_reflns_limit_h_max 10
_diffrn_reflns_limit_h_min -10
_diffrn_reflns_limit_k_max 10
_diffrn_reflns_limit_k_min -10
_diffrn_reflns_limit_l_max 71
_diffrn_reflns_limit_l_min 0
_diffrn_reflns_number 4390
_diffrn_reflns_reduction_process perpendicular_monochr_Lp
_diffrn_reflns_theta_max 45.0
_diffrn_reflns_theta_min 2.25
_diffrn_standards_decay_% 0
_diffrn_standards_interval_count 200
_diffrn_standards_number 6
_exptl_absorpt_coefficient_mu 5.19
_exptl_absorpt_correction_T_max 0.897
_exptl_absorpt_correction_T_min 0.642
_exptl_absorpt_correction_type analytical
_exptl_absorpt_process_details 'de Meulenaer & Tompa (1965)'
_exptl_crystal_colour colourless
_exptl_crystal_density_diffrn 4.299
_exptl_crystal_density_meas ?
_exptl_crystal_description rectangular
_exptl_crystal_F_000 1320
_exptl_crystal_size_max 0.13
_exptl_crystal_size_mid 0.09
_exptl_crystal_size_min 0.02
_refine_diff_density_max 2.078
_refine_diff_density_min -2.06
_refine_ls_abs_structure_details none
_refine_ls_extinction_coef 15.E1(3)
_refine_ls_extinction_method 'Gaussian (Becker & Coppens, 1974)'
_refine_ls_goodness_of_fit_all 1.993
_refine_ls_goodness_of_fit_obs 1.993
_refine_ls_hydrogen_treatment none
_refine_ls_matrix_type full
_refine_ls_number_constraints 0
_refine_ls_number_parameters 58
_refine_ls_number_reflns 669
_refine_ls_number_restraints 0
_refine_ls_R_factor_all 0.044
_refine_ls_R_factor_obs 0.044
_refine_ls_shift/esd_max 0.001
_refine_ls_shift/esd_mean 0
_refine_ls_structure_factor_coef F
_refine_ls_weighting_scheme sigma
_refine_ls_wR_factor_all 0.026
_refine_ls_wR_factor_obs 0.026
_reflns_number_observed 669
_reflns_number_total 1361
_reflns_observed_criterion I>3\s(I)
_cod_data_source_file oa1080.cif
_cod_data_source_block fake3
_cod_depositor_comments
;
The following automatic conversions were performed:

'_exptl_crystal_density_meas' value 'not measured' was changed to '?'
- the value is perceived as not measured.

Automatic conversion script
Id: cif_fix_values 3008 2015-01-20 13:52:24Z robertas 
;
_cod_original_sg_symbol_Hall 'B 2y1 -2b'
_cod_database_code 2008697

loop_
_symmetry_equiv_pos_as_xyz
+x,+y,+z
+x,+y,-z
-x,1/2+y,+z
-x,1/2+y,-z
1/2+x,+y,1/2+z
1/2+x,+y,1/2-z
1/2-x,1/2+y,1/2+z
1/2-x,1/2+y,1/2-z

loop_
_atom_site_aniso_label
_atom_site_aniso_U_11
_atom_site_aniso_U_22
_atom_site_aniso_U_33
_atom_site_aniso_U_12
_atom_site_aniso_U_13
_atom_site_aniso_U_23
Nb1 0.0017(13) 0.0054(6) 0.0090(6) 0.000(4) 0.0005(11) 0.0027(10)
Nb2 0.0065(5) 0.0087(8) 0.0120(7) 0.001(7) 0.004(2) 0.0014(11)

loop_
_atom_site_label
_atom_site_fract_x
_atom_site_fract_y
_atom_site_fract_z
_atom_site_U_iso_or_equiv
_atom_site_thermal_displace_type
_atom_site_calc_flag
_atom_site_calc_attached_atom
_atom_site_occupancy
Nb1 0.2623(15) 0 0.05497(5) 0.0054(8) Uani ? ? 1
Nb2 0.2517(14) 0.9897(13) 0.16809(4) 0.0091(7) Uani ? ? 1
Ca1 0.244(5) 0.507(5) 0 0.018(2) Uiso ? ? 0.63(3)
Na1 0.244(5) 0.507(5) 0 0.018(2) Uiso ? ? 0.37(3)
Ca2 0.250(4) 0.4738(19) 0.11318(12) 0.0192(12) Uiso ? ? 0.69(3)
Na2 0.250(4) 0.4738(19) 0.11318(12) 0.0192(12) Uiso ? ? 0.31(3)
Na3 0.276(5) 0.498(11) 0.2216(4) 0.019(6) Uiso ? ? 0.5
O1 0.197(3) 0.036(5) 0 0.018(6) Uiso ? ? 1
O2 0.2997(18) 0.024(3) 0.1056(4) 0.014(3) Uiso ? ? 1
O3 0.207(2) 0.010(6) 0.2177(4) 0.025(4) Uiso ? ? 1
O4 0.051(3) 0.308(3) 0.0586(5) 0.012(3) Uiso ? ? 1
O5 0.458(4) 0.713(4) 0.0457(5) 0.019(4) Uiso ? ? 1
O6 0.979(4) 0.236(4) 0.1532(4) 0.009(3) Uiso ? ? 1
O7 0.525(4) 0.773(4) 0.1651(5) 0.015(4) Uiso ? ? 1

loop_
_atom_type_symbol
_atom_type_scat_dispersion_real
_atom_type_scat_dispersion_imag
_atom_type_scat_source
Ca .226196 .306397 Int.Nat.TableC
Na .036194 .024902 Int.Nat.TableC
Nb -2.0727 .621521 Int.Nat.TableC
O .01062 .005981 Int.Nat.TableC

loop_
_geom_angle_atom_site_label_1
_geom_angle_atom_site_label_2
_geom_angle_atom_site_label_3
_geom_angle_site_symmetry_1
_geom_angle_site_symmetry_3
_geom_angle
_geom_angle_publ_flag
O1 Nb1 O2 . . 169.6(9) no
O1 Nb1 O4 . . 83.3(9) no
O1 Nb1 O5 . 1_545 90.4(9) no
O1 Nb1 O4 . 3_545 88.0(8) no
O1 Nb1 O5 . 3_645 84.9(8) no
O2 Nb1 O4 . . 86.6(7) no
O2 Nb1 O5 . 1_545 99.7(7) no
O2 Nb1 O4 . 3_545 93.9(7) no
O2 Nb1 O5 . 3_645 92.3(7) no
O4 Nb1 O5 . 1_545 173.7(7) no
O4 Nb1 O4 . 3_545 87.2(7) no
O4 Nb1 O5 . 3_645 87.5(8) no
O5 Nb1 O4 1_545 3_545 93.0(8) no
O5 Nb1 O5 1_545 3_645 91.6(10) no
O4 Nb1 O5 3_545 3_645 171.6(8) no
O7 Nb2 O6 . 1_465 161.5(7) no
O7 Nb2 O2 . 1_565 84.6(7) no
O7 Nb2 O3 . 1_565 101.5(9) no
O7 Nb2 O6 . 3_655 92.5(10) no
O7 Nb2 O7 . 3_655 90.4(10) no
O6 Nb2 O2 1_465 1_565 76.9(5) no
O6 Nb2 O3 1_465 1_565 96.8(9) no
O6 Nb2 O6 1_465 3_655 86.1(9) no
O6 Nb2 O7 1_465 3_655 85.1(9) no
O2 Nb2 O3 1_565 1_565 171.6(12) no
O2 Nb2 O6 1_565 3_655 82.0(6) no
O2 Nb2 O7 1_565 3_655 79.1(7) no
O3 Nb2 O6 1_565 3_655 103.2(10) no
O3 Nb2 O7 1_565 3_655 95.1(10) no
O6 Nb2 O7 3_655 3_655 160.5(7) no
O1 Ca1 O4 . . 62.7(7) no
O1 Ca1 O5 . . 122.4(10) no
O1 Ca1 O1 . 1_565 169.3(12) no
O1 Ca1 O4 . 2 62.7(7) no
O1 Ca1 O5 . 2 122.4(10) no
O1 Ca1 O1 . 3 88.1(11) no
O1 Ca1 O4 . 3 118.4(8) no
O1 Ca1 O5 . 3_645 59.2(7) no
O1 Ca1 O1 . 3_655 98.7(11) no
O1 Ca1 O4 . 4 118.4(8) no
O1 Ca1 O5 . 4_645 59.2(7) no
O4 Ca1 O5 . . 80.3(6) no
O4 Ca1 O1 . 1_565 112.5(8) no
O4 Ca1 O4 . 2 108.6(11) no
O4 Ca1 O5 . 2 171.0(12) no
O4 Ca1 O1 . 3 67.9(8) no
O4 Ca1 O4 . 3 57.7(6) no
O4 Ca1 O5 . 3_645 61.2(7) no
O4 Ca1 O1 . 3_655 115.2(8) no
O4 Ca1 O4 . 4 124.2(11) no
O4 Ca1 O5 . 4_645 117.8(11) no
O5 Ca1 O1 . 1_565 63.7(8) no
O5 Ca1 O4 . 2 171.0(12) no
O5 Ca1 O5 . 2 90.7(12) no
O5 Ca1 O1 . 3 118.1(11) no
O5 Ca1 O4 . 3 61.4(7) no
O5 Ca1 O5 . 3_645 64.8(8) no
O5 Ca1 O1 . 3_655 58.0(8) no
O5 Ca1 O4 . 4 118.8(12) no
O5 Ca1 O5 . 4_645 113.8(12) no
O1 Ca1 O4 1_565 2 112.5(8) no
O1 Ca1 O5 1_565 2 63.7(8) no
O1 Ca1 O1 1_565 3 81.2(11) no
O1 Ca1 O4 1_565 3 55.1(6) no
O1 Ca1 O5 1_565 3_645 128.4(9) no
O1 Ca1 O1 1_565 3_655 92.1(10) no
O1 Ca1 O4 1_565 4 55.1(6) no
O1 Ca1 O5 1_565 4_645 128.4(9) no
O4 Ca1 O5 2 2 80.3(6) no
O4 Ca1 O1 2 3 67.9(8) no
O4 Ca1 O4 2 3 124.2(11) no
O4 Ca1 O5 2 3_645 117.8(11) no
O4 Ca1 O1 2 3_655 115.2(8) no
O4 Ca1 O4 2 4 57.7(6) no
O4 Ca1 O5 2 4_645 61.2(7) no
O5 Ca1 O1 2 3 118.1(11) no
O5 Ca1 O4 2 3 118.8(12) no
O5 Ca1 O5 2 3_645 113.8(12) no
O5 Ca1 O1 2 3_655 58.0(8) no
O5 Ca1 O4 2 4 61.4(7) no
O5 Ca1 O5 2 4_645 64.8(8) no
O1 Ca1 O4 3 3 56.7(7) no
O1 Ca1 O5 3 3_645 127.8(10) no
O1 Ca1 O1 3 3_655 173.2(14) no
O1 Ca1 O4 3 4 56.7(7) no
O1 Ca1 O5 3 4_645 127.8(10) no
O4 Ca1 O5 3 3_645 101.8(5) no
O4 Ca1 O1 3 3_655 119.1(8) no
O4 Ca1 O4 3 4 84.9(8) no
O4 Ca1 O5 3 4_645 173.2(8) no
O5 Ca1 O1 3_645 3_655 56.9(8) no
O5 Ca1 O4 3_645 4 173.2(8) no
O5 Ca1 O5 3_645 4_645 71.4(9) no
O1 Ca1 O4 3_655 4 119.1(8) no
O1 Ca1 O5 3_655 4_645 56.9(8) no
O4 Ca1 O5 4 4_645 101.8(5) no
O1 Na1 O4 . . 62.7(7) no
O1 Na1 O5 . . 122.4(10) no
O1 Na1 O1 . 1_565 169.3(12) no
O1 Na1 O4 . 2 62.7(7) no
O1 Na1 O5 . 2 122.4(10) no
O1 Na1 O1 . 3 88.1(11) no
O1 Na1 O4 . 3 118.4(8) no
O1 Na1 O5 . 3_645 59.2(7) no
O1 Na1 O1 . 3_655 98.7(11) no
O1 Na1 O4 . 4 118.4(8) no
O1 Na1 O5 . 4_645 59.2(7) no
O4 Na1 O5 . . 80.3(6) no
O4 Na1 O1 . 1_565 112.5(8) no
O4 Na1 O4 . 2 108.6(11) no
O4 Na1 O5 . 2 171.0(12) no
O4 Na1 O1 . 3 67.9(8) no
O4 Na1 O4 . 3 57.7(6) no
O4 Na1 O5 . 3_645 61.2(7) no
O4 Na1 O1 . 3_655 115.2(8) no
O4 Na1 O4 . 4 124.2(11) no
O4 Na1 O5 . 4_645 117.8(11) no
O5 Na1 O1 . 1_565 63.7(8) no
O5 Na1 O4 . 2 171.0(12) no
O5 Na1 O5 . 2 90.7(12) no
O5 Na1 O1 . 3 118.1(11) no
O5 Na1 O4 . 3 61.4(7) no
O5 Na1 O5 . 3_645 64.8(8) no
O5 Na1 O1 . 3_655 58.0(8) no
O5 Na1 O4 . 4 118.8(12) no
O5 Na1 O5 . 4_645 113.8(12) no
O1 Na1 O4 1_565 2 112.5(8) no
O1 Na1 O5 1_565 2 63.7(8) no
O1 Na1 O1 1_565 3 81.2(11) no
O1 Na1 O4 1_565 3 55.1(6) no
O1 Na1 O5 1_565 3_645 128.4(9) no
O1 Na1 O1 1_565 3_655 92.1(10) no
O1 Na1 O4 1_565 4 55.1(6) no
O1 Na1 O5 1_565 4_645 128.4(9) no
O4 Na1 O5 2 2 80.3(6) no
O4 Na1 O1 2 3 67.9(8) no
O4 Na1 O4 2 3 124.2(11) no
O4 Na1 O5 2 3_645 117.8(11) no
O4 Na1 O1 2 3_655 115.2(8) no
O4 Na1 O4 2 4 57.7(6) no
O4 Na1 O5 2 4_645 61.2(7) no
O5 Na1 O1 2 3 118.1(11) no
O5 Na1 O4 2 3 118.8(12) no
O5 Na1 O5 2 3_645 113.8(12) no
O5 Na1 O1 2 3_655 58.0(8) no
O5 Na1 O4 2 4 61.4(7) no
O5 Na1 O5 2 4_645 64.8(8) no
O1 Na1 O4 3 3 56.7(7) no
O1 Na1 O5 3 3_645 127.8(10) no
O1 Na1 O1 3 3_655 173.2(14) no
O1 Na1 O4 3 4 56.7(7) no
O1 Na1 O5 3 4_645 127.8(10) no
O4 Na1 O5 3 3_645 101.8(5) no
O4 Na1 O1 3 3_655 119.1(8) no
O4 Na1 O4 3 4 84.9(8) no
O4 Na1 O5 3 4_645 173.2(8) no
O5 Na1 O1 3_645 3_655 56.9(8) no
O5 Na1 O4 3_645 4 173.2(8) no
O5 Na1 O5 3_645 4_645 71.4(9) no
O1 Na1 O4 3_655 4 119.1(8) no
O1 Na1 O5 3_655 4_645 56.9(8) no
O4 Na1 O5 4 4_645 101.8(5) no
O2 Ca2 O4 . . 65.7(6) no
O2 Ca2 O5 . . 107.7(6) no
O2 Ca2 O7 . . 124.9(8) no
O2 Ca2 O6 . 1_455 66.5(6) no
O2 Ca2 O2 . 1_565 163.9(7) no
O2 Ca2 O2 . 3 100.8(7) no
O2 Ca2 O4 . 3 124.3(6) no
O2 Ca2 O5 . 3_645 55.1(5) no
O2 Ca2 O7 . 3_645 65.9(6) no
O2 Ca2 O2 . 3_655 89.4(7) no
O2 Ca2 O6 . 3_655 135.9(8) no
O4 Ca2 O5 . . 71.0(6) no
O4 Ca2 O7 . . 164.9(7) no
O4 Ca2 O6 . 1_455 90.4(8) no
O4 Ca2 O2 . 1_565 109.9(6) no
O4 Ca2 O2 . 3 61.1(7) no
O4 Ca2 O4 . 3 58.6(6) no
O4 Ca2 O5 . 3_645 56.3(6) no
O4 Ca2 O7 . 3_645 131.5(8) no
O4 Ca2 O2 . 3_655 113.3(7) no
O4 Ca2 O6 . 3_655 118.8(11) no
O5 Ca2 O7 . . 94.5(7) no
O5 Ca2 O6 . 1_455 160.9(9) no
O5 Ca2 O2 . 1_565 57.1(5) no
O5 Ca2 O2 . 3 105.3(6) no
O5 Ca2 O4 . 3 55.5(5) no
O5 Ca2 O5 . 3_645 52.9(6) no
O5 Ca2 O7 . 3_645 128.2(10) no
O5 Ca2 O2 . 3_655 59.1(6) no
O5 Ca2 O6 . 3_655 115.1(7) no
O7 Ca2 O6 . 1_455 103.6(6) no
O7 Ca2 O2 . 1_565 56.7(5) no
O7 Ca2 O2 . 3 121.2(7) no
O7 Ca2 O4 . 3 110.0(6) no
O7 Ca2 O5 . 3_645 118.6(9) no
O7 Ca2 O7 . 3_645 60.9(7) no
O7 Ca2 O2 . 3_655 59.9(7) no
O7 Ca2 O6 . 3_655 62.7(7) no
O6 Ca2 O2 1_455 1_565 129.6(8) no
O6 Ca2 O2 1_455 3 60.1(7) no
O6 Ca2 O4 1_455 3 111.4(9) no
O6 Ca2 O5 1_455 3_645 120.3(7) no
O6 Ca2 O7 1_455 3_645 67.6(7) no
O6 Ca2 O2 1_455 3_655 136.2(8) no
O6 Ca2 O6 1_455 3_655 69.5(8) no
O2 Ca2 O2 1_565 3 89.4(6) no
O2 Ca2 O4 1_565 3 54.0(4) no
O2 Ca2 O5 1_565 3_645 109.1(6) no
O2 Ca2 O7 1_565 3_645 117.5(7) no
O2 Ca2 O2 1_565 3_655 78.0(6) no
O2 Ca2 O6 1_565 3_655 60.2(6) no
O2 Ca2 O4 3 3 51.2(5) no
O2 Ca2 O5 3 3_645 117.4(6) no
O2 Ca2 O7 3 3_645 126.6(8) no
O2 Ca2 O2 3 3_655 163.7(6) no
O2 Ca2 O6 3 3_655 58.7(7) no
O4 Ca2 O5 3 3_645 92.6(5) no
O4 Ca2 O7 3 3_645 169.1(7) no
O4 Ca2 O2 3 3_655 112.4(6) no
O4 Ca2 O6 3 3_655 75.7(7) no
O5 Ca2 O7 3_645 3_645 97.2(8) no
O5 Ca2 O2 3_645 3_655 58.7(6) no
O5 Ca2 O6 3_645 3_655 167.4(7) no
O7 Ca2 O2 3_645 3_655 69.2(8) no
O7 Ca2 O6 3_645 3_655 94.1(6) no
O2 Ca2 O6 3_655 3_655 121.0(8) no
O2 Na2 O4 . . 65.7(6) no
O2 Na2 O5 . . 107.7(6) no
O2 Na2 O7 . . 124.9(8) no
O2 Na2 O6 . 1_455 66.5(6) no
O2 Na2 O2 . 1_565 163.9(7) no
O2 Na2 O2 . 3 100.8(7) no
O2 Na2 O4 . 3 124.3(6) no
O2 Na2 O5 . 3_645 55.1(5) no
O2 Na2 O7 . 3_645 65.9(6) no
O2 Na2 O2 . 3_655 89.4(7) no
O2 Na2 O6 . 3_655 135.9(8) no
O4 Na2 O5 . . 71.0(6) no
O4 Na2 O7 . . 164.9(7) no
O4 Na2 O6 . 1_455 90.4(8) no
O4 Na2 O2 . 1_565 109.9(6) no
O4 Na2 O2 . 3 61.1(7) no
O4 Na2 O4 . 3 58.6(6) no
O4 Na2 O5 . 3_645 56.3(6) no
O4 Na2 O7 . 3_645 131.5(8) no
O4 Na2 O2 . 3_655 113.3(7) no
O4 Na2 O6 . 3_655 118.8(11) no
O5 Na2 O7 . . 94.5(7) no
O5 Na2 O6 . 1_455 160.9(9) no
O5 Na2 O2 . 1_565 57.1(5) no
O5 Na2 O2 . 3 105.3(6) no
O5 Na2 O4 . 3 55.5(5) no
O5 Na2 O5 . 3_645 52.9(6) no
O5 Na2 O7 . 3_645 128.2(10) no
O5 Na2 O2 . 3_655 59.1(6) no
O5 Na2 O6 . 3_655 115.1(7) no
O7 Na2 O6 . 1_455 103.6(6) no
O7 Na2 O2 . 1_565 56.7(5) no
O7 Na2 O2 . 3 121.2(7) no
O7 Na2 O4 . 3 110.0(6) no
O7 Na2 O5 . 3_645 118.6(9) no
O7 Na2 O7 . 3_645 60.9(7) no
O7 Na2 O2 . 3_655 59.9(7) no
O7 Na2 O6 . 3_655 62.7(7) no
O6 Na2 O2 1_455 1_565 129.6(8) no
O6 Na2 O2 1_455 3 60.1(7) no
O6 Na2 O4 1_455 3 111.4(9) no
O6 Na2 O5 1_455 3_645 120.3(7) no
O6 Na2 O7 1_455 3_645 67.6(7) no
O6 Na2 O2 1_455 3_655 136.2(8) no
O6 Na2 O6 1_455 3_655 69.5(8) no
O2 Na2 O2 1_565 3 89.4(6) no
O2 Na2 O4 1_565 3 54.0(4) no
O2 Na2 O5 1_565 3_645 109.1(6) no
O2 Na2 O7 1_565 3_645 117.5(7) no
O2 Na2 O2 1_565 3_655 78.0(6) no
O2 Na2 O6 1_565 3_655 60.2(6) no
O2 Na2 O4 3 3 51.2(5) no
O2 Na2 O5 3 3_645 117.4(6) no
O2 Na2 O7 3 3_645 126.6(8) no
O2 Na2 O2 3 3_655 163.7(6) no
O2 Na2 O6 3 3_655 58.7(7) no
O4 Na2 O5 3 3_645 92.6(5) no
O4 Na2 O7 3 3_645 169.1(7) no
O4 Na2 O2 3 3_655 112.4(6) no
O4 Na2 O6 3 3_655 75.7(7) no
O5 Na2 O7 3_645 3_645 97.2(8) no
O5 Na2 O2 3_645 3_655 58.7(6) no
O5 Na2 O6 3_645 3_655 167.4(7) no
O7 Na2 O2 3_645 3_655 69.2(8) no
O7 Na2 O6 3_645 3_655 94.1(6) no
O2 Na2 O6 3_655 3_655 121.0(8) no
O3 Na3 O7 . . 123.2(13) no
O3 Na3 O6 . 1_455 57.2(10) no
O3 Na3 O3 . 1_565 163.3(11) no
O3 Na3 O3 . 3 83.3(15) no
O3 Na3 O7 . 3_645 63.3(13) no
O3 Na3 O3 . 3_655 99.2(17) no
O3 Na3 O6 . 3_655 108.2(11) no
O3 Na3 O3 . 8 95(2) no
O7 Na3 O6 . 1_455 86.1(6) no
O7 Na3 O3 . 1_565 60.5(12) no
O7 Na3 O3 . 3 114.9(14) no
O7 Na3 O7 . 3_645 60.1(8) no
O7 Na3 O3 . 3_655 58.7(9) no
O7 Na3 O6 . 3_655 55.3(8) no
O7 Na3 O3 . 8 132(2) no
O6 Na3 O3 1_455 1_565 109.4(11) no
O6 Na3 O3 1_455 3 58.5(8) no
O6 Na3 O7 1_455 3_645 54.1(8) no
O6 Na3 O3 1_455 3_655 117.8(11) no
O6 Na3 O6 1_455 3_655 50.9(6) no
O6 Na3 O3 1_455 8 142(2) no
O3 Na3 O3 1_565 3 80.8(15) no
O3 Na3 O7 1_565 3_645 118.9(14) no
O3 Na3 O3 1_565 3_655 96.1(16) no
O3 Na3 O6 1_565 3_655 59.1(10) no
O3 Na3 O3 1_565 8 91.4(19) no
O3 Na3 O7 3 3_645 112.6(13) no
O3 Na3 O3 3 3_655 173.5(13) no
O3 Na3 O6 3 3_655 60.1(8) no
O3 Na3 O3 3 8 95.4(9) no
O7 Na3 O3 3_645 3_655 63.8(9) no
O7 Na3 O6 3_645 3_655 76.6(7) no
O7 Na3 O3 3_645 8 141(2) no
O3 Na3 O6 3_655 3_655 113.4(11) no
O3 Na3 O3 3_655 8 90.4(9) no
O6 Na3 O3 3_655 8 143(2) no

loop_
_geom_bond_atom_site_label_1
_geom_bond_atom_site_label_2
_geom_bond_site_symmetry_1
_geom_bond_site_symmetry_2
_geom_bond_distance
_geom_bond_publ_flag
Nb1 O1 . . 2.029(5) yes
Nb1 O2 . . 1.846(15) yes
Nb1 O4 . . 2.058(17) yes
Nb1 O5 . 1_545 1.94(2) yes
Nb1 O4 . 3_545 2.019(18) yes
Nb1 O5 . 3_645 1.96(2) yes
Nb2 O7 . . 1.92(2) yes
Nb2 O6 . 1_465 2.09(2) yes
Nb2 O2 . 1_565 2.282(15) yes
Nb2 O3 . 1_565 1.813(15) yes
Nb2 O6 . 3_655 1.96(2) yes
Nb2 O7 . 3_655 1.99(2) yes
Ca1 O1 . . 2.61(4) yes
Ca1 O4 . . 2.61(2) yes
Ca1 O5 . . 2.32(3) yes
Ca1 O1 . 1_565 2.93(4) yes
Ca1 O4 . 2 2.61(2) yes
Ca1 O5 . 2 2.32(3) yes
Ca1 O1 . 3 2.42(3) yes
Ca1 O4 . 3 3.14(3) yes
Ca1 O5 . 3_645 2.83(3) yes
Ca1 O1 . 3_655 3.06(3) yes
Ca1 O4 . 4 3.14(3) yes
Ca1 O5 . 4_645 2.83(3) yes
Na1 O1 . . 2.61(4) no
Na1 O4 . . 2.61(2) no
Na1 O5 . . 2.32(3) no
Na1 O1 . 1_565 2.93(4) no
Na1 O4 . 2 2.61(2) no
Na1 O5 . 2 2.32(3) no
Na1 O1 . 3 2.42(3) no
Na1 O4 . 3 3.14(3) no
Na1 O5 . 3_645 2.83(3) no
Na1 O1 . 3_655 3.06(3) no
Na1 O4 . 4 3.14(3) no
Na1 O5 . 4_645 2.83(3) no
Ca2 O2 . . 2.51(2) yes
Ca2 O4 . . 2.43(2) yes
Ca2 O5 . . 3.00(2) yes
Ca2 O7 . . 2.92(2) yes
Ca2 O6 . 1_455 2.45(2) yes
Ca2 O2 . 1_565 3.06(2) yes
Ca2 O2 . 3 3.03(2) yes
Ca2 O4 . 3 3.16(2) yes
Ca2 O5 . 3_645 3.25(2) yes
Ca2 O7 . 3_645 2.50(2) yes
Ca2 O2 . 3_655 2.50(2) yes
Ca2 O6 . 3_655 2.40(2) yes
Na2 O2 . . 2.51(2) no
Na2 O4 . . 2.43(2) no
Na2 O5 . . 3.00(2) no
Na2 O7 . . 2.92(2) no
Na2 O6 . 1_455 2.45(2) no
Na2 O2 . 1_565 3.06(2) no
Na2 O2 . 3 3.03(2) no
Na2 O4 . 3 3.16(2) no
Na2 O5 . 3_645 3.25(2) no
Na2 O7 . 3_645 2.50(2) no
Na2 O2 . 3_655 2.50(2) no
Na2 O6 . 3_655 2.40(2) no
Na3 O3 . . 2.72(7) yes
Na3 O7 . . 2.89(4) yes
Na3 O6 . 1_455 3.29(4) yes
Na3 O3 . 1_565 2.85(7) yes
Na3 O3 . 3 2.65(3) yes
Na3 O7 . 3_645 2.63(4) yes
Na3 O3 . 3_655 2.83(3) yes
Na3 O6 . 3_655 3.13(4) yes
Na3 O3 . 8 2.20(2) yes
